data_7231938
loop_
_publ_author_name
'Kia, Reza'
'Mahmoudi, Soheil'
'Raithby, Paul R.'

_publ_section_title
;
 New rhenium-tricarbonyl complexes bearing halogen-substituted bidentate
 ligands: structural, computational and Hirshfeld surfaces studies
;
_journal_issue 1
_journal_name_full CrystEngComm
_journal_page_first 77
_journal_paper_doi 10.1039/C8CE01860J
_journal_volume 21
_journal_year 2019
_chemical_formula_moiety 'C19 H12 Br2 Cl F2 N2 O3 Re'
_chemical_formula_sum 'C19 H12 Br2 Cl F2 N2 O3 Re'
_chemical_formula_weight 735.78
_space_group_crystal_system triclinic
_space_group_IT_number 2
_space_group_name_Hall '-P 1'
_space_group_name_H-M_alt 'P -1'
_symmetry_space_group_name_Hall '-P 1'
_symmetry_space_group_name_H-M 'P -1'
_atom_sites_solution_hydrogens geom
_audit_creation_method SHELXL-2018/3
_audit_update_record
;
2018-10-04 deposited with the CCDC.
2018-11-01 downloaded from the CCDC.
;
_cell_angle_alpha 98.004(4)
_cell_angle_beta 90.442(5)
_cell_angle_gamma 105.113(4)
_cell_formula_units_Z 2
_cell_length_a 7.3756(4)
_cell_length_b 8.8914(4)
_cell_length_c 16.9636(10)
_cell_measurement_reflns_used 4347
_cell_measurement_temperature 150(2)
_cell_measurement_theta_max 26.98
_cell_measurement_theta_min 2.87
_cell_volume 1062.40(10)
_computing_cell_refinement 'CrysAlisPro 1.171.38.43'
_computing_data_collection 'CrysAlisPro 1.171.38.43'
_computing_data_reduction 'CrysAlisPro 1.171.38.43'
_computing_molecular_graphics SHELXTL
_computing_publication_material SHELXTL
_computing_structure_refinement 'SHELXL-2018/3 (Sheldrick, 2015)'
_computing_structure_solution OLEX2
_diffrn_ambient_temperature 150(2)
_diffrn_detector_area_resol_mean 8.1150
_diffrn_measured_fraction_theta_full 0.997
_diffrn_measured_fraction_theta_max 0.998
_diffrn_measurement_device_type 'SuperNova, Dual, Cu at zero, EosS2'
_diffrn_measurement_method '\w scans'
_diffrn_radiation_type MoK\a
_diffrn_radiation_wavelength 0.71073
_diffrn_reflns_av_R_equivalents 0.0526
_diffrn_reflns_av_unetI/netI 0.0594
_diffrn_reflns_Laue_measured_fraction_full 0.997
_diffrn_reflns_Laue_measured_fraction_max 0.998
_diffrn_reflns_limit_h_max 9
_diffrn_reflns_limit_h_min -9
_diffrn_reflns_limit_k_max 11
_diffrn_reflns_limit_k_min -11
_diffrn_reflns_limit_l_max 22
_diffrn_reflns_limit_l_min -22
_diffrn_reflns_number 15534
_diffrn_reflns_point_group_measured_fraction_full 0.997
_diffrn_reflns_point_group_measured_fraction_max 0.998
_diffrn_reflns_theta_full 25.242
_diffrn_reflns_theta_max 27.500
_diffrn_reflns_theta_min 3.357
_diffrn_source 'micro-focus sealed X-ray tube'
_exptl_absorpt_coefficient_mu 9.647
_exptl_absorpt_correction_T_max 1.00000
_exptl_absorpt_correction_T_min 0.38414
_exptl_absorpt_correction_type multi-scan
_exptl_absorpt_process_details
;
CrysAlisPro 1.171.38.43 (Rigaku Oxford Diffraction, 2015)
Empirical absorption correction using spherical harmonics,
 implemented in SCALE3 ABSPACK scaling algorithm.
;
_exptl_crystal_colour pale-yellow
_exptl_crystal_density_diffrn 2.300
_exptl_crystal_description plate
_exptl_crystal_F_000 688
_exptl_crystal_size_max 0.100
_exptl_crystal_size_mid 0.060
_exptl_crystal_size_min 0.020
_refine_diff_density_max 3.252
_refine_diff_density_min -1.709
_refine_diff_density_rms 0.190
_refine_ls_extinction_method none
_refine_ls_goodness_of_fit_ref 1.023
_refine_ls_hydrogen_treatment constr
_refine_ls_matrix_type full
_refine_ls_number_parameters 281
_refine_ls_number_reflns 4862
_refine_ls_number_restraints 0
_refine_ls_restrained_S_all 1.023
_refine_ls_R_factor_all 0.0727
_refine_ls_R_factor_gt 0.0527
_refine_ls_shift/su_max 0.007
_refine_ls_shift/su_mean 0.000
_refine_ls_structure_factor_coef Fsqd
_refine_ls_weighting_details 'w=1/[\s^2^(Fo^2^)+(0.0603P)^2^+7.6658P] where P=(Fo^2^+2Fc^2^)/3'
_refine_ls_weighting_scheme calc
_refine_ls_wR_factor_gt 0.1244
_refine_ls_wR_factor_ref 0.1355
_reflns_Friedel_coverage 0.000
_reflns_number_gt 3870
_reflns_number_total 4862
_reflns_threshold_expression 'I > 2\s(I)'
_cod_data_source_file c8ce01860j2.cif
_cod_data_source_block C7
_cod_depositor_comments 'Adding full bibliography for 7231936--7231944.cif.'
_cod_original_cell_volume 1062.4(1)
_cod_database_code 7231938
_shelx_shelxl_version_number 2018/3
_shelx_space_group_comment
;
The symmetry employed for this shelxl refinement is uniquely defined
by the following loop, which should always be used as a source of
symmetry information in preference to the above space-group names.
They are only intended as comments.
;
_shelx_estimated_absorpt_t_min 0.445
_shelx_estimated_absorpt_t_max 0.830

loop_
_space_group_symop_operation_xyz
'x, y, z'
'-x, -y, -z'

loop_
_atom_site_label
_atom_site_type_symbol
_atom_site_fract_x
_atom_site_fract_y
_atom_site_fract_z
_atom_site_U_iso_or_equiv
_atom_site_adp_type
_atom_site_occupancy
_atom_site_site_symmetry_order
_atom_site_calc_flag
_atom_site_refinement_flags_posn
_atom_site_refinement_flags_adp
_atom_site_refinement_flags_occupancy
_atom_site_disorder_assembly
_atom_site_disorder_group
Re1 Re 0.08053(6) 0.4887(2) 0.24582(8) 0.0325(3) Uani 0.927(6) 1 d . . P A 1
Br2 Br -0.30122(13) -0.25985(11) 0.00666(7) 0.0441(3) Uani 1 1 d . . . . .
Br1 Br 0.82726(19) 0.77334(18) 0.54704(9) 0.0766(4) Uani 1 1 d . . . . .
Cl1 Cl 0.2380(3) 0.5694(3) 0.12368(16) 0.0473(6) Uani 1 1 d . . . . .
F1 F 0.6088(12) 0.9917(10) 0.3114(6) 0.099(3) Uani 1 1 d . . . . .
C13 C -0.1983(13) 0.0743(12) 0.0182(6) 0.044(2) Uani 1 1 d . . . . .
H13 H -0.124757 0.057127 -0.024694 0.052 Uiso 1 1 calc R U . . .
C8 C -0.0308(15) 0.7893(12) 0.2235(7) 0.054(3) Uani 1 1 d . . . . .
H8A H -0.047348 0.890621 0.246711 0.064 Uiso 1 1 calc R U . . .
H8B H 0.014230 0.797488 0.170268 0.064 Uiso 1 1 calc R U . . .
F2 F -0.5408(9) 0.1445(7) 0.2002(4) 0.0570(16) Uani 1 1 d . . . . .
C4 C 0.6410(16) 0.8020(13) 0.4794(7) 0.053(3) Uani 1 1 d . . . . .
O3 O -0.1163(15) 0.4040(16) 0.3937(8) 0.106(4) Uani 1 1 d . . . . .
C15 C -0.4268(12) -0.0325(11) 0.1112(6) 0.039(2) Uani 1 1 d . . . . .
H15 H -0.503143 -0.118042 0.131415 0.046 Uiso 1 1 calc R U . . .
C3 C 0.6958(19) 0.8931(14) 0.4187(8) 0.067(3) Uani 1 1 d . . . . .
H3 H 0.821897 0.942005 0.413112 0.080 Uiso 1 1 calc R U . . .
O2 O 0.0403(11) 0.1357(9) 0.1921(7) 0.079(3) Uani 1 1 d . . . . .
O1 O 0.4551(10) 0.4729(10) 0.3205(5) 0.060(2) Uani 1 1 d . . . . .
N2 N -0.1825(11) 0.5101(9) 0.1932(5) 0.0394(18) Uani 1 1 d . . . . .
C9 C -0.2117(15) 0.6657(11) 0.2202(7) 0.052(3) Uani 1 1 d . . . . .
H9A H -0.263175 0.667242 0.272692 0.062 Uiso 1 1 calc R U . . .
H9B H -0.301104 0.686929 0.183949 0.062 Uiso 1 1 calc R U . . .
C14 C -0.3112(12) -0.0530(10) 0.0502(6) 0.036(2) Uani 1 1 d . . . . .
C10 C -0.3168(13) 0.4107(11) 0.1489(6) 0.041(2) Uani 1 1 d . . . . .
H10 H -0.423899 0.442318 0.137954 0.049 Uiso 1 1 calc R U . . .
C16 C -0.4255(12) 0.1197(11) 0.1416(6) 0.038(2) Uani 1 1 d . . . . .
C2 C 0.5587(17) 0.9090(13) 0.3672(8) 0.058(3) Uani 1 1 d . . . . .
N1 N 0.1073(11) 0.7422(9) 0.2739(5) 0.045(2) Uani 1 1 d . . . . .
C5 C 0.4579(18) 0.7275(16) 0.4890(7) 0.068(3) Uani 1 1 d . . . . .
H5 H 0.424877 0.664796 0.528854 0.081 Uiso 1 1 calc R U . . .
C11 C -0.3106(11) 0.2523(11) 0.1149(6) 0.037(2) Uani 1 1 d . . . . .
C7 C 0.2297(16) 0.8576(13) 0.3184(7) 0.055(3) Uani 1 1 d . . . . .
H7 H 0.227688 0.960114 0.313688 0.066 Uiso 1 1 calc R U . . .
C12 C -0.1972(14) 0.2263(11) 0.0511(7) 0.046(2) Uani 1 1 d . . . . .
H12 H -0.120790 0.311623 0.030745 0.055 Uiso 1 1 calc R U . . .
C6 C 0.3185(16) 0.7485(14) 0.4362(7) 0.060(3) Uani 1 1 d . . . . .
H6 H 0.192618 0.702031 0.443563 0.072 Uiso 1 1 calc R U . . .
C17 C 0.3165(14) 0.4834(11) 0.2933(6) 0.044(2) Uani 1 1 d . . . . .
C1 C 0.3648(15) 0.8369(12) 0.3732(7) 0.050(3) Uani 1 1 d . . . . .
C19 C -0.0512(17) 0.4356(14) 0.3415(10) 0.065(4) Uani 1 1 d . . . . .
C18 C 0.0527(13) 0.2684(14) 0.2099(8) 0.055(3) Uani 1 1 d . . . . .
Re1A Re 0.0806(8) 0.421(2) 0.2240(7) 0.023(2) Uani 0.073(6) 1 d . . P A 2

loop_
_atom_site_aniso_label
_atom_site_aniso_U_11
_atom_site_aniso_U_22
_atom_site_aniso_U_33
_atom_site_aniso_U_23
_atom_site_aniso_U_13
_atom_site_aniso_U_12
Re1 0.0274(2) 0.0277(7) 0.0442(4) 0.0159(5) 0.00314(18) 0.0048(2)
Br2 0.0356(5) 0.0368(5) 0.0584(6) 0.0079(4) -0.0003(4) 0.0065(4)
Br1 0.0610(8) 0.0897(10) 0.0726(9) 0.0186(7) -0.0128(7) 0.0056(7)
Cl1 0.0456(13) 0.0400(12) 0.0540(15) 0.0132(11) 0.0065(12) 0.0036(10)
F1 0.082(5) 0.093(6) 0.110(7) 0.062(5) -0.012(5) -0.021(5)
C13 0.036(5) 0.052(6) 0.048(6) 0.019(5) 0.014(4) 0.014(4)
C8 0.056(6) 0.041(5) 0.067(7) 0.013(5) -0.003(6) 0.017(5)
F2 0.056(4) 0.059(4) 0.067(4) 0.025(3) 0.027(3) 0.026(3)
C4 0.048(6) 0.053(6) 0.055(7) 0.008(5) -0.008(5) 0.008(5)
O3 0.066(6) 0.159(12) 0.117(10) 0.083(9) 0.030(7) 0.040(7)
C15 0.031(4) 0.036(5) 0.049(6) 0.019(4) 0.006(4) 0.002(4)
C3 0.061(7) 0.057(7) 0.073(9) 0.016(6) 0.001(7) -0.004(6)
O2 0.052(5) 0.033(4) 0.150(10) 0.025(5) -0.018(5) 0.003(3)
O1 0.036(4) 0.083(6) 0.063(5) 0.013(4) -0.004(4) 0.020(4)
N2 0.040(4) 0.032(4) 0.049(5) 0.016(3) -0.001(4) 0.009(3)
C9 0.051(6) 0.037(5) 0.072(8) 0.011(5) -0.006(6) 0.018(4)
C14 0.030(4) 0.032(4) 0.047(5) 0.009(4) 0.001(4) 0.006(3)
C10 0.035(5) 0.042(5) 0.050(6) 0.013(4) -0.002(4) 0.013(4)
C16 0.029(4) 0.041(5) 0.046(6) 0.014(4) 0.002(4) 0.009(4)
C2 0.053(6) 0.043(6) 0.071(8) 0.010(5) -0.004(6) -0.002(5)
N1 0.038(4) 0.042(5) 0.050(5) 0.006(4) 0.003(4) 0.004(3)
C5 0.063(7) 0.084(9) 0.050(7) 0.026(6) 0.007(6) -0.001(6)
C11 0.025(4) 0.040(5) 0.048(6) 0.018(4) -0.001(4) 0.006(3)
C7 0.058(7) 0.040(6) 0.067(8) 0.008(5) 0.008(6) 0.013(5)
C12 0.040(5) 0.034(5) 0.065(7) 0.022(5) 0.007(5) 0.004(4)
C6 0.046(6) 0.067(7) 0.064(8) 0.007(6) 0.016(6) 0.011(5)
C17 0.039(5) 0.042(5) 0.049(6) 0.012(4) 0.009(5) 0.004(4)
C1 0.048(6) 0.037(5) 0.057(7) -0.004(5) 0.001(5) 0.001(4)
C19 0.049(7) 0.051(7) 0.098(11) 0.034(7) -0.023(7) 0.006(5)
C18 0.027(5) 0.058(7) 0.084(9) 0.038(6) 0.004(5) 0.003(4)
Re1A 0.029(2) 0.006(5) 0.034(4) -0.001(3) -0.009(2) 0.004(2)

loop_
_atom_type_symbol
_atom_type_description
_atom_type_scat_dispersion_real
_atom_type_scat_dispersion_imag
_atom_type_scat_source
C C 0.0033 0.0016 'International Tables Vol C Tables 4.2.6.8 and 6.1.1.4'
H H 0.0000 0.0000 'International Tables Vol C Tables 4.2.6.8 and 6.1.1.4'
N N 0.0061 0.0033 'International Tables Vol C Tables 4.2.6.8 and 6.1.1.4'
O O 0.0106 0.0060 'International Tables Vol C Tables 4.2.6.8 and 6.1.1.4'
F F 0.0171 0.0103 'International Tables Vol C Tables 4.2.6.8 and 6.1.1.4'
Cl Cl 0.1484 0.1585 'International Tables Vol C Tables 4.2.6.8 and 6.1.1.4'
Br Br -0.2901 2.4595 'International Tables Vol C Tables 4.2.6.8 and 6.1.1.4'
Re Re -1.0185 7.2310 'International Tables Vol C Tables 4.2.6.8 and 6.1.1.4'

loop_
_geom_angle_atom_site_label_1
_geom_angle_atom_site_label_2
_geom_angle_atom_site_label_3
_geom_angle
C17 Re1 C18 84.5(4)
C17 Re1 C19 91.7(4)
C18 Re1 C19 89.8(5)
C17 Re1 N2 176.6(4)
C18 Re1 N2 98.9(4)
C19 Re1 N2 89.0(4)
C17 Re1 N1 98.9(4)
C18 Re1 N1 174.1(4)
C19 Re1 N1 94.9(5)
N2 Re1 N1 77.7(3)
C17 Re1 Cl1 90.8(3)
C18 Re1 Cl1 93.0(4)
C19 Re1 Cl1 176.4(4)
N2 Re1 Cl1 88.3(2)
N1 Re1 Cl1 82.2(2)
C12 C13 C14 119.3(9)
C12 C13 H13 120.4
C14 C13 H13 120.4
C9 C8 N1 107.3(8)
C9 C8 H8A 110.3
N1 C8 H8A 110.3
C9 C8 H8B 110.3
N1 C8 H8B 110.3
H8A C8 H8B 108.5
C5 C4 C3 122.4(11)
C5 C4 Br1 118.8(9)
C3 C4 Br1 118.7(9)
C16 C15 C14 117.4(8)
C16 C15 H15 121.3
C14 C15 H15 121.3
C2 C3 C4 118.4(11)
C2 C3 H3 120.8
C4 C3 H3 120.8
C18 O2 Re1A 3.4(7)
C10 N2 C9 116.4(8)
C10 N2 Re1 132.5(7)
C9 N2 Re1 110.9(6)
C10 N2 Re1A 116.8(7)
C9 N2 Re1A 126.8(7)
N2 C9 C8 110.2(9)
N2 C9 H9A 109.6
C8 C9 H9A 109.6
N2 C9 H9B 109.6
C8 C9 H9B 109.6
H9A C9 H9B 108.1
C15 C14 C13 121.9(9)
C15 C14 Br2 119.8(7)
C13 C14 Br2 118.2(8)
N2 C10 C11 124.0(8)
N2 C10 H10 118.0
C11 C10 H10 118.0
F2 C16 C15 119.2(8)
F2 C16 C11 117.1(8)
C15 C16 C11 123.7(9)
F1 C2 C3 118.5(11)
F1 C2 C1 118.6(11)
C3 C2 C1 122.9(11)
C7 N1 C8 116.2(9)
C7 N1 Re1 132.8(7)
C8 N1 Re1 110.6(6)
C4 C5 C6 118.1(11)
C4 C5 H5 121.0
C6 C5 H5 121.0
C16 C11 C12 117.1(9)
C16 C11 C10 121.2(9)
C12 C11 C10 121.5(8)
N1 C7 C1 124.7(10)
N1 C7 H7 117.7
C1 C7 H7 117.7
C13 C12 C11 120.4(8)
C13 C12 H12 119.8
C11 C12 H12 119.8
C1 C6 C5 122.2(11)
C1 C6 H6 118.9
C5 C6 H6 118.9
O1 C17 Re1 176.8(9)
O1 C17 Re1A 157.8(11)
C6 C1 C2 115.8(11)
C6 C1 C7 123.7(10)
C2 C1 C7 120.4(11)
O3 C19 Re1 176.8(12)
O3 C19 Re1A 161.8(14)
O2 C18 Re1A 173.6(13)
O2 C18 Re1 176.4(11)
C18 Re1A C17 100.9(7)
C18 Re1A C19 97.9(7)
C17 Re1A C19 82.1(6)
C18 Re1A N2 114.4(6)
C17 Re1A N2 141.6(10)
C19 Re1A N2 78.7(5)
C18 Re1A Cl1 116.7(10)
C17 Re1A Cl1 91.1(4)
C19 Re1A Cl1 145.4(9)
N2 Re1A Cl1 86.3(3)
C18 Re1A O2 3.0(6)
C17 Re1A O2 100.4(6)
C19 Re1A O2 100.8(5)
N2 Re1A O2 115.6(5)
Cl1 Re1A O2 113.8(7)

loop_
_geom_bond_atom_site_label_1
_geom_bond_atom_site_label_2
_geom_bond_distance
Re1 C17 1.927(11)
Re1 C18 1.925(13)
Re1 C19 1.949(16)
Re1 N2 2.193(8)
Re1 N1 2.194(8)
Re1 Cl1 2.485(3)
Br2 C14 1.904(9)
Br1 C4 1.873(11)
Cl1 Re1A 2.415(6)
F1 C2 1.278(14)
C13 C12 1.387(14)
C13 C14 1.398(12)
C13 H13 0.9300
C8 C9 1.486(14)
C8 N1 1.501(13)
C8 H8A 0.9700
C8 H8B 0.9700
F2 C16 1.346(11)
C4 C5 1.363(16)
C4 C3 1.395(16)
O3 C19 1.048(17)
C15 C16 1.377(13)
C15 C14 1.369(13)
C15 H15 0.9300
C3 C2 1.378(17)
C3 H3 0.9300
O2 C18 1.156(14)
O2 Re1A 2.460(19)
O1 C17 1.149(12)
N2 C10 1.294(12)
N2 C9 1.466(12)
N2 Re1A 2.358(12)
C9 H9A 0.9700
C9 H9B 0.9700
C10 C11 1.458(14)
C10 H10 0.9300
C16 C11 1.395(12)
C2 C1 1.417(15)
N1 C7 1.314(14)
C5 C6 1.423(17)
C5 H5 0.9300
C11 C12 1.404(14)
C7 C1 1.421(16)
C7 H7 0.9300
C12 H12 0.9300
C6 C1 1.405(16)
C6 H6 0.9300
C17 Re1A 2.001(12)
C19 Re1A 2.23(2)
C18 Re1A 1.31(2)

loop_
_geom_torsion_atom_site_label_1
_geom_torsion_atom_site_label_2
_geom_torsion_atom_site_label_3
_geom_torsion_atom_site_label_4
_geom_torsion
C5 C4 C3 C2 1(2)
Br1 C4 C3 C2 177.6(10)
C10 N2 C9 C8 -144.6(10)
Re1 N2 C9 C8 39.8(11)
Re1A N2 C9 C8 36.6(13)
N1 C8 C9 N2 -53.8(12)
C16 C15 C14 C13 -1.3(14)
C16 C15 C14 Br2 178.6(7)
C12 C13 C14 C15 2.6(15)
C12 C13 C14 Br2 -177.3(8)
C9 N2 C10 C11 178.4(9)
Re1 N2 C10 C11 -7.1(15)
Re1A N2 C10 C11 -2.6(13)
C14 C15 C16 F2 178.3(8)
C14 C15 C16 C11 -1.6(14)
C4 C3 C2 F1 -179.6(12)
C4 C3 C2 C1 0(2)
C9 C8 N1 C7 -145.0(10)
C9 C8 N1 Re1 41.8(11)
C3 C4 C5 C6 -2(2)
Br1 C4 C5 C6 -178.9(9)
F2 C16 C11 C12 -176.9(8)
C15 C16 C11 C12 3.0(14)
F2 C16 C11 C10 -0.5(13)
C15 C16 C11 C10 179.4(9)
N2 C10 C11 C16 110.5(11)
N2 C10 C11 C12 -73.3(13)
C8 N1 C7 C1 176.5(11)
Re1 N1 C7 C1 -12.2(18)
C14 C13 C12 C11 -1.1(15)
C16 C11 C12 C13 -1.5(14)
C10 C11 C12 C13 -177.9(9)
C4 C5 C6 C1 3(2)
C5 C6 C1 C2 -2.2(18)
C5 C6 C1 C7 178.7(12)
F1 C2 C1 C6 -179.6(11)
C3 C2 C1 C6 0.8(18)
F1 C2 C1 C7 -0.4(18)
C3 C2 C1 C7 180.0(12)
N1 C7 C1 C6 -56.8(17)
N1 C7 C1 C2 124.1(13)
